data_8100696
loop_
_publ_author_name
'Czado, Wolfgang'
'M\"uller, Ulrich'

_publ_section_title
;
Crystal structure of tetraphenylphosphonium hexachloroantimonate(V), 
P(C~6~H~5~)~4~SbCl~6~
;
_journal_issue 3
_journal_name_full 'Zeitschrift f\"ur Kristallographie - New Crystal Structures'
_journal_page_first 335
_journal_page_last 336
_journal_volume 217
_journal_year 2002
_chemical_formula_moiety P(C~6~H~5~)~4~SbCl~6~
_chemical_formula_structural 'P(C6 H5)4 SbCl6'
_chemical_formula_sum 'C24 H20 Cl6 P Sb'
_chemical_formula_weight 673.82
_space_group_IT_number 85
_symmetry_cell_setting tetragonal
_symmetry_space_group_name_Hall '-P 4a'
_symmetry_space_group_name_H-M 'P 4/n :2'
_cell_angle_alpha 90.0
_cell_angle_beta 90.0
_cell_angle_gamma 90.0
_cell_formula_units_Z 2
_cell_length_a 13.095(2)
_cell_length_b 13.095(2)
_cell_length_c 7.780(2)
_cell_measurement_temperature 299(1)
_cell_volume 1334.1(4)
_diffrn_ambient_temperature 299(1)
_exptl_crystal_density_diffrn 1.677
_cod_original_sg_symbol_H-M 'P 4/n'
_cod_database_code 8100696

loop_
_symmetry_equiv_pos_as_xyz
'x, y, z'
'-x+1/2, -y+1/2, z'
'-y+1/2, x, z'
'y, -x+1/2, z'
'-x, -y, -z'
'x-1/2, y-1/2, -z'
'y-1/2, -x, -z'
'-y, x-1/2, -z'

loop_
_atom_site_label
_atom_site_type_symbol
_atom_site_fract_x
_atom_site_fract_y
_atom_site_fract_z
_atom_site_U_iso_or_equiv
_atom_site_adp_type
_atom_site_occupancy
_atom_site_symmetry_multiplicity
_atom_site_Wyckoff_symbol
_atom_site_calc_flag
_atom_site_refinement_flags
_atom_site_disorder_assembly
_atom_site_disorder_group
Sb Sb 0.2500 0.2500 0.15946(7) 0.03639(17) Uani 1 2 c d S . .
Cl1 Cl 0.2500 0.2500 0.4599(3) 0.0621(7) Uani 1 2 c d S . .
Cl2 Cl 0.2500 0.2500 -0.1366(3) 0.1180(13) Uani 1 2 c d S . .
Cl3 Cl 0.19417(10) 0.07808(8) 0.1642(2) 0.0758(4) Uani 1 8 g d . . .
P P 0.2500 0.7500 0.0000 0.0357(4) Uani 1 2 a d S . .
C1 C 0.1489(3) 0.7091(3) 0.1393(5) 0.0392(9) Uani 1 8 g d . . .
C2 C 0.1067(3) 0.6121(3) 0.1278(5) 0.0448(10) Uani 1 8 g d . . .
H2 H 0.1288 0.5667 0.0439 0.054 Uiso 1 8 g calc R . .
C3 C 0.0313(3) 0.5842(4) 0.2432(6) 0.0587(12) Uani 1 8 g d . . .
H3 H 0.0022 0.5195 0.2361 0.070 Uiso 1 8 g calc R . .
C4 C -0.0009(3) 0.6502(4) 0.3671(6) 0.0628(12) Uani 1 8 g d . . .
H4 H -0.0519 0.6305 0.4433 0.075 Uiso 1 8 g calc R . .
C5 C 0.0414(4) 0.7454(4) 0.3801(6) 0.0639(13) Uani 1 8 g d . . .
H5 H 0.0194 0.7900 0.4654 0.077 Uiso 1 8 g calc R . .
C6 C 0.1163(3) 0.7751(3) 0.2674(5) 0.0538(11) Uani 1 8 g d . . .
H6 H 0.1453 0.8397 0.2769 0.065 Uiso 1 8 g calc R . .

loop_
_atom_site_aniso_label
_atom_site_aniso_U_11
_atom_site_aniso_U_22
_atom_site_aniso_U_33
_atom_site_aniso_U_23
_atom_site_aniso_U_13
_atom_site_aniso_U_12
Sb 0.0418(2) 0.0418(2) 0.0255(2) 0.000 0.000 0.000
Cl1 0.0788(10) 0.0788(10) 0.0285(10) 0.000 0.000 0.000
Cl2 0.163(2) 0.163(2) 0.0277(13) 0.000 0.000 0.000
Cl3 0.0731(8) 0.0463(6) 0.1079(10) -0.0202(7) 0.0015(8) -0.0097(5)
P 0.0354(7) 0.0354(7) 0.0362(10) 0.000 0.000 0.000
C1 0.037(2) 0.042(2) 0.038(2) 0.0011(17) 0.0002(17) 0.0017(16)
C2 0.044(2) 0.041(2) 0.050(2) 0.0007(18) -0.0006(18) 0.0020(18)
C3 0.048(3) 0.053(3) 0.075(3) 0.011(2) 0.008(2) -0.006(2)
C4 0.052(3) 0.067(3) 0.069(3) 0.013(3) 0.019(2) 0.003(2)
C5 0.071(3) 0.064(3) 0.057(3) -0.004(2) 0.023(2) 0.009(3)
C6 0.063(3) 0.045(2) 0.054(2) -0.0055(19) 0.014(2) -0.004(2)

loop_
_geom_bond_atom_site_label_1
_geom_bond_atom_site_label_2
_geom_bond_distance
_geom_bond_site_symmetry_2
_geom_bond_publ_flag
Sb Cl1 2.338(2) . ?
Sb Cl2 2.303(3) . ?
Sb Cl3 2.367(1) 4 ?
Sb Cl3 2.367(1) 2 ?
Sb Cl3 2.367(1) 3 ?
Sb Cl3 2.367(1) . ?
P C1 1.793(4) 7_565 ?
P C1 1.793(4) . ?
P C1 1.793(4) 2_565 ?
P C1 1.793(4) 8_665 ?
C1 C6 1.386(5) . ?
C1 C2 1.388(5) . ?
C2 C3 1.384(6) . ?
C3 C4 1.361(6) . ?
C4 C5 1.368(6) . ?
C5 C6 1.372(6) . ?
